data_7718047
loop_
_publ_author_name
'Teixeira, Micha&#xeb;l'
'Louis, Beno&#xee;t'
'Baudron, St&#xe9;phane A'

_publ_section_title
;
 A blessing and a curse: impact of urea derivatives on the secondary
 building unit of Ca-MOFs prepared in deep eutectic solvents.
;
_journal_issue 12
_journal_name_full 'Dalton transactions (Cambridge, England : 2003)'
_journal_page_first 5006
_journal_page_last 5016
_journal_paper_doi 10.1039/d4dt03254c
_journal_volume 54
_journal_year 2025
_chemical_formula_sum 'C15 H14 Ca N2 O5'
_chemical_formula_weight 342.36
_space_group_crystal_system orthorhombic
_space_group_IT_number 19
_space_group_name_Hall 'P 2ac 2ab'
_space_group_name_H-M_alt 'P 21 21 21'
_atom_sites_solution_hydrogens geom
_audit_creation_method SHELXL-2016/6
_audit_update_record
;
2024-11-19 deposited with the CCDC.	2025-02-12 downloaded from the CCDC.
;
_cell_angle_alpha 90
_cell_angle_beta 90
_cell_angle_gamma 90
_cell_formula_units_Z 4
_cell_length_a 6.7548(3)
_cell_length_b 10.3671(7)
_cell_length_c 22.5867(12)
_cell_measurement_reflns_used 2688
_cell_measurement_temperature 173(2)
_cell_measurement_theta_max 23.16
_cell_measurement_theta_min 2.67
_cell_volume 1581.69(15)
_computing_cell_refinement 'Bruker SAINT'
_computing_data_collection 'Bruker APEX2'
_computing_data_reduction 'Bruker SAINT'
_computing_molecular_graphics 'Bruker SHELXTL'
_computing_publication_material 'Bruker SHELXTL'
_computing_structure_refinement 'SHELXL-2016/6 (Sheldrick, 2016)'
_computing_structure_solution 'SHELXS-97 (Sheldrick 2008)'
_diffrn_ambient_temperature 173(2)
_diffrn_measured_fraction_theta_full 1.000
_diffrn_measured_fraction_theta_max 0.992
_diffrn_measurement_device_type 'Bruker APEX-II CCD'
_diffrn_measurement_method '\f and \w scans'
_diffrn_radiation_type MoK\a
_diffrn_radiation_wavelength 0.71073
_diffrn_reflns_av_R_equivalents 0.0819
_diffrn_reflns_av_unetI/netI 0.0812
_diffrn_reflns_Laue_measured_fraction_full 1.000
_diffrn_reflns_Laue_measured_fraction_max 0.992
_diffrn_reflns_limit_h_max 8
_diffrn_reflns_limit_h_min -9
_diffrn_reflns_limit_k_max 14
_diffrn_reflns_limit_k_min -14
_diffrn_reflns_limit_l_max 28
_diffrn_reflns_limit_l_min -31
_diffrn_reflns_number 17081
_diffrn_reflns_point_group_measured_fraction_full 1.000
_diffrn_reflns_point_group_measured_fraction_max 0.991
_diffrn_reflns_theta_full 25.242
_diffrn_reflns_theta_max 30.214
_diffrn_reflns_theta_min 1.803
_exptl_absorpt_coefficient_mu 0.423
_exptl_absorpt_correction_T_max 0.991
_exptl_absorpt_correction_T_min 0.974
_exptl_absorpt_correction_type multi-scan
_exptl_absorpt_process_details sadabs
_exptl_crystal_colour colourless
_exptl_crystal_density_diffrn 1.438
_exptl_crystal_density_meas ?
_exptl_crystal_description rod
_exptl_crystal_F_000 712
_exptl_crystal_size_max 0.060
_exptl_crystal_size_mid 0.030
_exptl_crystal_size_min 0.020
_refine_diff_density_max 0.250
_refine_diff_density_min -0.431
_refine_diff_density_rms 0.068
_refine_ls_abs_structure_details
;
 Flack x determined using 1120 quotients [(I+)-(I-)]/[(I+)+(I-)]
 (Parsons, Flack and Wagner, Acta Cryst. B69 (2013) 249-259).
;
_refine_ls_abs_structure_Flack 0.01(4)
_refine_ls_extinction_method none
_refine_ls_goodness_of_fit_ref 1.030
_refine_ls_hydrogen_treatment constr
_refine_ls_matrix_type full
_refine_ls_number_parameters 208
_refine_ls_number_reflns 4659
_refine_ls_number_restraints 0
_refine_ls_restrained_S_all 1.030
_refine_ls_R_factor_all 0.0754
_refine_ls_R_factor_gt 0.0499
_refine_ls_shift/su_max 0.000
_refine_ls_shift/su_mean 0.000
_refine_ls_structure_factor_coef Fsqd
_refine_ls_weighting_details 'w=1/[\s^2^(Fo^2^)+(0.0387P)^2^+0.0605P] where P=(Fo^2^+2Fc^2^)/3'
_refine_ls_weighting_scheme calc
_refine_ls_wR_factor_gt 0.1027
_refine_ls_wR_factor_ref 0.1145
_reflns_Friedel_coverage 0.742
_reflns_Friedel_fraction_full 1.000
_reflns_Friedel_fraction_max 0.990
_reflns_number_gt 3474
_reflns_number_total 4659
_reflns_threshold_expression 'I > 2\s(I)'
_cod_data_source_file d4dt03254c2.cif
_cod_data_source_block CaMOF3
_cod_depositor_comments
;
The following automatic conversions were performed:

data item '_exptl_crystal_density_meas' value 'not measured' was
changed to '?' -- the value is perceived as not measured.

Automatic conversion script
Id: cif_fix_values 8170 2020-07-09 18:12:32Z antanas 

 Adding full bibliography for 7718045--7718055.cif.
;
_cod_database_code 7718047
_shelx_shelxl_version_number 2016/6
_shelx_space_group_comment
;
The symmetry employed for this shelxl refinement is uniquely defined
by the following loop, which should always be used as a source of
symmetry information in preference to the above space-group names.
They are only intended as comments.
;
_shelx_estimated_absorpt_t_min 0.975
_shelx_estimated_absorpt_t_max 0.992

loop_
_space_group_symop_operation_xyz
'x, y, z'
'-x+1/2, -y, z+1/2'
'-x, y+1/2, -z+1/2'
'x+1/2, -y+1/2, -z'

loop_
_atom_site_label
_atom_site_type_symbol
_atom_site_fract_x
_atom_site_fract_y
_atom_site_fract_z
_atom_site_U_iso_or_equiv
_atom_site_adp_type
_atom_site_occupancy
_atom_site_site_symmetry_order
_atom_site_calc_flag
_atom_site_refinement_flags_posn
_atom_site_refinement_flags_adp
_atom_site_refinement_flags_occupancy
_atom_site_disorder_assembly
_atom_site_disorder_group
C1 C -0.3022(5) -0.0750(4) -1.08456(15) 0.0245(8) Uani 1 1 d . . . . .
C2 C -0.1930(6) -0.0172(4) -1.13562(15) 0.0294(8) Uani 1 1 d . . . . .
H2 H -0.256748 0.045299 -1.159733 0.035 Uiso 1 1 calc R U . . .
C3 C -0.0102(5) -0.0516(4) -1.14771(16) 0.0312(9) Uani 1 1 d . . . . .
H3 H 0.045545 -0.115177 -1.122396 0.037 Uiso 1 1 calc R U . . .
C4 C 0.1195(6) -0.0044(4) -1.19541(16) 0.0309(9) Uani 1 1 d . . . . .
C5 C 0.3005(6) -0.0667(4) -1.20394(17) 0.0403(11) Uani 1 1 d . . . . .
H5 H 0.337712 -0.134794 -1.178118 0.048 Uiso 1 1 calc R U . . .
C6 C 0.0699(6) 0.0958(4) -1.23338(17) 0.0367(10) Uani 1 1 d . . . . .
H6 H -0.052260 0.139884 -1.228374 0.044 Uiso 1 1 calc R U . . .
C7 C 0.3028(6) -0.1318(4) -0.77853(17) 0.0359(10) Uani 1 1 d . . . . .
H7 H 0.339206 -0.200599 -0.804099 0.043 Uiso 1 1 calc R U . . .
C8 C 0.1229(5) -0.0696(4) -0.78720(15) 0.0279(8) Uani 1 1 d . . . . .
C9 C 0.0739(6) 0.0310(4) -0.74915(17) 0.0403(11) Uani 1 1 d . . . . .
H9 H -0.047623 0.075697 -0.754403 0.048 Uiso 1 1 calc R U . . .
C10 C -0.0058(5) -0.1105(4) -0.83615(15) 0.0270(8) Uani 1 1 d . . . . .
H10 H 0.045560 -0.175198 -0.861656 0.032 Uiso 1 1 calc R U . . .
C11 C -0.1858(5) -0.0670(4) -0.84871(15) 0.0294(8) Uani 1 1 d . . . . .
H11 H -0.243200 -0.003667 -0.823642 0.035 Uiso 1 1 calc R U . . .
C12 C -0.3011(5) -0.1139(4) -0.90060(15) 0.0251(8) Uani 1 1 d . . . . .
C13 C -0.4061(5) -0.5201(4) -1.02986(15) 0.0272(8) Uani 1 1 d . . . . .
C14 C -0.3927(7) -0.7035(4) -1.08857(18) 0.0430(10) Uani 1 1 d . . . . .
H14A H -0.314985 -0.782696 -1.080893 0.052 Uiso 1 1 calc R U . . .
H14B H -0.416735 -0.695744 -1.131665 0.052 Uiso 1 1 calc R U . . .
C15 C -0.5872(7) -0.7048(5) -1.0542(2) 0.0520(12) Uani 1 1 d . . . . .
H15A H -0.702595 -0.706427 -1.081191 0.062 Uiso 1 1 calc R U . . .
H15B H -0.594394 -0.779631 -1.027047 0.062 Uiso 1 1 calc R U . . .
N1 N -0.5770(5) -0.5838(3) -1.02154(15) 0.0372(8) Uani 1 1 d . . . . .
H1 H -0.673096 -0.555345 -0.998693 0.045 Uiso 1 1 calc R U . . .
N2 N -0.2915(5) -0.5900(3) -1.06576(15) 0.0378(8) Uani 1 1 d . . . . .
H2A H -0.168501 -0.569654 -1.074637 0.045 Uiso 1 1 calc R U . . .
O1 O -0.2449(4) -0.1802(3) -1.06341(11) 0.0326(7) Uani 1 1 d . . . . .
O2 O -0.4502(5) -0.0171(3) -1.06420(13) 0.0451(8) Uani 1 1 d . . . . .
O3 O -0.7382(4) -0.2900(3) -1.07023(10) 0.0245(6) Uani 1 1 d . . . . .
O4 O -0.4597(4) -0.0587(3) -0.91336(12) 0.0392(7) Uani 1 1 d . . . . .
O5 O -0.3627(3) -0.4130(2) -1.00817(11) 0.0272(6) Uani 1 1 d . . . . .
Ca1 Ca -0.54079(8) -0.19846(6) -0.99770(3) 0.02071(16) Uani 1 1 d . . . . .

loop_
_atom_site_aniso_label
_atom_site_aniso_U_11
_atom_site_aniso_U_22
_atom_site_aniso_U_33
_atom_site_aniso_U_23
_atom_site_aniso_U_13
_atom_site_aniso_U_12
C1 0.0237(19) 0.0258(18) 0.0238(17) -0.0016(15) 0.0003(15) -0.0098(16)
C2 0.033(2) 0.0268(19) 0.0288(18) 0.0041(16) 0.0029(16) -0.0027(18)
C3 0.033(2) 0.033(2) 0.0274(17) 0.0091(16) 0.0032(16) -0.0031(17)
C4 0.028(2) 0.037(2) 0.0277(17) 0.0082(17) 0.0047(16) -0.0004(17)
C5 0.034(2) 0.046(3) 0.041(2) 0.024(2) 0.0099(19) 0.007(2)
C6 0.027(2) 0.044(2) 0.039(2) 0.0118(19) 0.0061(18) 0.007(2)
C7 0.032(2) 0.040(2) 0.036(2) -0.0160(18) -0.0061(17) 0.0069(19)
C8 0.0234(19) 0.034(2) 0.0264(17) -0.0085(16) -0.0038(14) -0.0010(17)
C9 0.029(2) 0.048(3) 0.044(2) -0.021(2) -0.0132(19) 0.011(2)
C10 0.026(2) 0.0310(19) 0.0239(16) -0.0060(15) -0.0007(14) -0.0020(16)
C11 0.027(2) 0.036(2) 0.0256(17) -0.0099(16) -0.0004(15) -0.0040(18)
C12 0.0164(17) 0.035(2) 0.0236(17) -0.0049(15) 0.0010(14) -0.0036(16)
C13 0.0274(19) 0.0240(18) 0.0302(17) 0.0022(15) -0.0035(15) 0.0018(15)
C14 0.054(3) 0.027(2) 0.048(2) -0.010(2) 0.009(2) -0.009(2)
C15 0.054(3) 0.033(2) 0.068(3) -0.013(2) 0.023(2) -0.015(2)
N1 0.0328(17) 0.0270(17) 0.052(2) -0.0117(15) 0.0126(15) -0.0082(15)
N2 0.0311(18) 0.0268(18) 0.055(2) -0.0093(16) 0.0087(16) 0.0024(15)
O1 0.0216(14) 0.0436(18) 0.0326(13) 0.0150(13) 0.0022(11) 0.0016(12)
O2 0.0492(18) 0.0286(15) 0.0575(17) 0.0055(14) 0.0261(16) 0.0058(15)
O3 0.0215(13) 0.0286(14) 0.0234(11) -0.0065(12) 0.0003(10) 0.0030(11)
O4 0.0254(14) 0.0470(17) 0.0451(15) -0.0183(14) -0.0135(13) 0.0126(15)
O5 0.0233(11) 0.0224(12) 0.0361(14) -0.0049(11) -0.0035(11) 0.0001(10)
Ca1 0.0154(3) 0.0236(3) 0.0230(3) -0.0017(3) 0.0007(3) -0.0019(3)

loop_
_atom_type_symbol
_atom_type_description
_atom_type_scat_dispersion_real
_atom_type_scat_dispersion_imag
_atom_type_scat_source
C C 0.0033 0.0016 'International Tables Vol C Tables 4.2.6.8 and 6.1.1.4'
H H 0.0000 0.0000 'International Tables Vol C Tables 4.2.6.8 and 6.1.1.4'
N N 0.0061 0.0033 'International Tables Vol C Tables 4.2.6.8 and 6.1.1.4'
O O 0.0106 0.0060 'International Tables Vol C Tables 4.2.6.8 and 6.1.1.4'
Ca Ca 0.2262 0.3064 'International Tables Vol C Tables 4.2.6.8 and 6.1.1.4'

loop_
_geom_angle_atom_site_label_1
_geom_angle_atom_site_label_2
_geom_angle_atom_site_label_3
_geom_angle
_geom_angle_site_symmetry_1
_geom_angle_site_symmetry_3
_geom_angle_publ_flag
O1 C1 O2 121.6(3) . . ?
O1 C1 C2 119.4(3) . . ?
O2 C1 C2 119.0(4) . . ?
O1 C1 Ca1 61.31(18) . . ?
O2 C1 Ca1 60.68(19) . . ?
C2 C1 Ca1 173.1(2) . . ?
C3 C2 C1 121.0(4) . . ?
C3 C2 H2 119.5 . . ?
C1 C2 H2 119.5 . . ?
C2 C3 C4 128.4(4) . . ?
C2 C3 H3 115.8 . . ?
C4 C3 H3 115.8 . . ?
C6 C4 C5 118.2(3) . . ?
C6 C4 C3 123.8(4) . . ?
C5 C4 C3 117.9(3) . . ?
C9 C5 C4 121.2(4) 2_554 . ?
C9 C5 H5 119.4 2_554 . ?
C4 C5 H5 119.4 . . ?
C7 C6 C4 120.4(4) 2_554 . ?
C7 C6 H6 119.8 2_554 . ?
C4 C6 H6 119.8 . . ?
C6 C7 C8 121.4(4) 2 . ?
C6 C7 H7 119.3 2 . ?
C8 C7 H7 119.3 . . ?
C7 C8 C9 118.0(3) . . ?
C7 C8 C10 119.3(3) . . ?
C9 C8 C10 122.7(3) . . ?
C5 C9 C8 120.8(4) 2 . ?
C5 C9 H9 119.6 2 . ?
C8 C9 H9 119.6 . . ?
C11 C10 C8 127.2(4) . . ?
C11 C10 H10 116.4 . . ?
C8 C10 H10 116.4 . . ?
C10 C11 C12 122.5(4) . . ?
C10 C11 H11 118.8 . . ?
C12 C11 H11 118.8 . . ?
O4 C12 O3 121.9(3) . 4_543 ?
O4 C12 C11 118.7(3) . . ?
O3 C12 C11 119.4(3) 4_543 . ?
O4 C12 Ca1 58.55(19) . . ?
O3 C12 Ca1 63.32(18) 4_543 . ?
C11 C12 Ca1 177.0(3) . . ?
O5 C13 N2 125.8(4) . . ?
O5 C13 N1 125.7(3) . . ?
N2 C13 N1 108.5(3) . . ?
N2 C14 C15 103.4(3) . . ?
N2 C14 H14A 111.1 . . ?
C15 C14 H14A 111.1 . . ?
N2 C14 H14B 111.1 . . ?
C15 C14 H14B 111.1 . . ?
H14A C14 H14B 109.1 . . ?
N1 C15 C14 102.1(3) . . ?
N1 C15 H15A 111.4 . . ?
C14 C15 H15A 111.4 . . ?
N1 C15 H15B 111.4 . . ?
C14 C15 H15B 111.4 . . ?
H15A C15 H15B 109.2 . . ?
C13 N1 C15 113.1(3) . . ?
C13 N1 H1 123.4 . . ?
C15 N1 H1 123.4 . . ?
C13 N2 C14 112.4(3) . . ?
C13 N2 H2A 123.8 . . ?
C14 N2 H2A 123.8 . . ?
C1 O1 Ca1 152.0(3) . 4_543 ?
C1 O1 Ca1 92.6(2) . . ?
Ca1 O1 Ca1 94.64(9) 4_543 . ?
C1 O2 Ca1 93.2(2) . . ?
C12 O3 Ca1 152.0(2) 4_443 . ?
C12 O3 Ca1 90.4(2) 4_443 4_443 ?
Ca1 O3 Ca1 93.15(8) . 4_443 ?
C12 O4 Ca1 95.7(2) . . ?
C13 O5 Ca1 130.1(2) . 4_543 ?
C13 O5 Ca1 134.8(2) . . ?
Ca1 O5 Ca1 90.14(8) 4_543 . ?
O3 Ca1 O1 81.76(9) . 4_443 ?
O3 Ca1 O4 156.80(9) . . ?
O1 Ca1 O4 89.48(10) 4_443 . ?
O3 Ca1 O5 73.87(9) . 4_443 ?
O1 Ca1 O5 72.43(9) 4_443 4_443 ?
O4 Ca1 O5 83.02(9) . 4_443 ?
O3 Ca1 O2 91.38(10) . . ?
O1 Ca1 O2 156.41(10) 4_443 . ?
O4 Ca1 O2 88.14(11) . . ?
O5 Ca1 O2 83.98(9) 4_443 . ?
O3 Ca1 O1 94.10(9) . . ?
O1 Ca1 O1 150.46(6) 4_443 . ?
O4 Ca1 O1 103.76(10) . . ?
O5 Ca1 O1 134.62(9) 4_443 . ?
O2 Ca1 O1 52.10(10) . . ?
O3 Ca1 O5 81.26(9) . . ?
O1 Ca1 O5 82.07(10) 4_443 . ?
O4 Ca1 O5 118.91(9) . . ?
O5 Ca1 O5 146.40(8) 4_443 . ?
O2 Ca1 O5 119.34(9) . . ?
O1 Ca1 O5 68.40(9) . . ?
O3 Ca1 O3 149.89(6) . 4_543 ?
O1 Ca1 O3 95.31(9) 4_443 4_543 ?
O4 Ca1 O3 52.00(9) . 4_543 ?
O5 Ca1 O3 133.97(8) 4_443 4_543 ?
O2 Ca1 O3 101.62(10) . 4_543 ?
O1 Ca1 O3 73.76(7) . 4_543 ?
O5 Ca1 O3 68.68(8) . 4_543 ?
O3 Ca1 C1 91.30(10) . . ?
O1 Ca1 C1 172.26(11) 4_443 . ?
O4 Ca1 C1 98.23(11) . . ?
O5 Ca1 C1 109.03(10) 4_443 . ?
O2 Ca1 C1 26.11(10) . . ?
O1 Ca1 C1 26.10(10) . . ?
O5 Ca1 C1 93.53(10) . . ?
O3 Ca1 C1 88.97(9) 4_543 . ?
O3 Ca1 C12 173.15(11) . . ?
O1 Ca1 C12 92.65(10) 4_443 . ?
O4 Ca1 C12 25.72(10) . . ?
O5 Ca1 C12 108.31(10) 4_443 . ?
O2 Ca1 C12 95.29(11) . . ?
O1 Ca1 C12 88.82(9) . . ?
O5 Ca1 C12 94.10(10) . . ?
O3 Ca1 C12 26.28(9) 4_543 . ?
C1 Ca1 C12 94.02(10) . . ?
O3 Ca1 Ca1 113.86(7) . 4_543 ?
O1 Ca1 Ca1 114.83(8) 4_443 4_543 ?
O4 Ca1 Ca1 89.32(7) . 4_543 ?
O5 Ca1 Ca1 169.50(6) 4_443 4_543 ?
O2 Ca1 Ca1 88.61(8) . 4_543 ?
O1 Ca1 Ca1 40.76(6) . 4_543 ?
O5 Ca1 Ca1 44.09(5) . 4_543 ?
O3 Ca1 Ca1 40.72(6) 4_543 4_543 ?
C1 Ca1 Ca1 64.87(8) . 4_543 ?
C12 Ca1 Ca1 64.90(8) . 4_543 ?
O3 Ca1 Ca1 46.13(6) . 4_443 ?
O1 Ca1 Ca1 44.60(6) 4_443 4_443 ?
O4 Ca1 Ca1 114.41(7) . 4_443 ?
O5 Ca1 Ca1 45.77(6) 4_443 4_443 ?
O2 Ca1 Ca1 116.45(9) . 4_443 ?
O1 Ca1 Ca1 140.21(7) . 4_443 ?
O5 Ca1 Ca1 100.64(6) . 4_443 ?
O3 Ca1 Ca1 139.89(7) 4_543 4_443 ?
C1 Ca1 Ca1 130.97(8) . 4_443 ?
C12 Ca1 Ca1 130.81(8) . 4_443 ?
Ca1 Ca1 Ca1 144.73(4) 4_543 4_443 ?

loop_
_geom_bond_atom_site_label_1
_geom_bond_atom_site_label_2
_geom_bond_distance
_geom_bond_site_symmetry_2
_geom_bond_publ_flag
C1 O1 1.252(5) . ?
C1 O2 1.253(5) . ?
C1 C2 1.494(5) . ?
C1 Ca1 2.843(3) . ?
C2 C3 1.314(5) . ?
C2 H2 0.9500 . ?
C3 C4 1.472(5) . ?
C3 H3 0.9500 . ?
C4 C6 1.388(5) . ?
C4 C5 1.395(5) . ?
C5 C9 1.378(5) 2_554 ?
C5 H5 0.9500 . ?
C6 C7 1.386(5) 2_554 ?
C6 H6 0.9500 . ?
C7 C8 1.390(5) . ?
C7 H7 0.9500 . ?
C8 C9 1.391(5) . ?
C8 C10 1.469(5) . ?
C9 H9 0.9500 . ?
C10 C11 1.327(5) . ?
C10 H10 0.9500 . ?
C11 C12 1.489(5) . ?
C11 H11 0.9500 . ?
C12 O4 1.249(4) . ?
C12 O3 1.268(4) 4_543 ?
C12 Ca1 2.863(3) . ?
C13 O5 1.249(4) . ?
C13 N2 1.335(5) . ?
C13 N1 1.344(5) . ?
C14 N2 1.455(5) . ?
C14 C15 1.527(6) . ?
C14 H14A 0.9900 . ?
C14 H14B 0.9900 . ?
C15 N1 1.456(5) . ?
C15 H15A 0.9900 . ?
C15 H15B 0.9900 . ?
N1 H1 0.8800 . ?
N2 H2A 0.8800 . ?
O1 Ca1 2.321(3) 4_543 ?
O1 Ca1 2.497(3) . ?
O2 Ca1 2.483(3) . ?
O3 Ca1 2.315(3) . ?
O3 Ca1 2.559(2) 4_443 ?
O4 Ca1 2.455(3) . ?
O5 Ca1 2.466(2) 4_543 ?
O5 Ca1 2.539(2) . ?
Ca1 Ca1 3.5440(4) 4_543 ?
Ca1 Ca1 3.5440(4) 4_443 ?
